data_7008629
loop_
_publ_author_name
'McGrath, Thomas D.'
'Stone, F Gordon A'
'Sukcharoenphon, Kengkaj'

_publ_section_title
;
 Substitution, cage functionalization, and oxidation of the
 charge-compensated triruthenium monocarbollide cluster complex
 [1-SMe2-2,2-(CO)2-7,11-(mu-H)2-2,7,11-{Ru2(CO)6}-closo-2,1-RuCB10H8].
;
_journal_issue 15
_journal_name_full 'Dalton transactions (Cambridge, England : 2003)'
_journal_page_first 2500
_journal_page_last 2507
_journal_paper_doi 10.1039/b505243b
_journal_year 2005
_chemical_formula_sum 'C7 H18 B10 Cl2 O3 Ru S'
_chemical_formula_weight 462.34
_chemical_name_systematic
;
?
;
_space_group_IT_number 33
_symmetry_cell_setting orthorhombic
_symmetry_space_group_name_Hall 'P 2c -2n'
_symmetry_space_group_name_H-M 'P n a 21'
_atom_sites_solution_hydrogens geom
_atom_sites_solution_primary direct
_atom_sites_solution_secondary difmap
_audit_creation_method SHELXL-97
_cell_angle_alpha 90.00
_cell_angle_beta 90.00
_cell_angle_gamma 90.00
_cell_formula_units_Z 4
_cell_length_a 16.812(2)
_cell_length_b 10.5893(12)
_cell_length_c 10.5479(11)
_cell_measurement_reflns_used 2580
_cell_measurement_temperature 110(2)
_cell_measurement_theta_max 22.13
_cell_measurement_theta_min 2.73
_cell_volume 1877.8(4)
_computing_cell_refinement 'Bruker APEX2 (Bruker, 2003)'
_computing_data_collection 'Bruker APEX2 (Bruker, 2003)'
_computing_data_reduction 'Bruker APEX2 (Bruker, 2003)'
_computing_molecular_graphics 'Bruker SHELXTL (Bruker, 2000)'
_computing_publication_material 'Bruker SHELXTL (Bruker, 2000)'
_computing_structure_refinement 'Bruker SHELXTL (Bruker, 2000)'
_computing_structure_solution 'Bruker SHELXTL (Bruker, 2000)'
_diffrn_ambient_temperature 110(2)
_diffrn_measured_fraction_theta_full 0.999
_diffrn_measured_fraction_theta_max 0.997
_diffrn_measurement_device_type 'Bruker-Nonius X8 Apex CCD area detector'
_diffrn_measurement_method 'phi and omega scans'
_diffrn_radiation_monochromator graphite
_diffrn_radiation_source 'fine-focus sealed tube'
_diffrn_radiation_type MoK\a
_diffrn_radiation_wavelength 0.71073
_diffrn_reflns_av_R_equivalents 0.1058
_diffrn_reflns_av_sigmaI/netI 0.1059
_diffrn_reflns_limit_h_max 22
_diffrn_reflns_limit_h_min -22
_diffrn_reflns_limit_k_max 14
_diffrn_reflns_limit_k_min -14
_diffrn_reflns_limit_l_max 14
_diffrn_reflns_limit_l_min -14
_diffrn_reflns_number 21376
_diffrn_reflns_theta_full 25.00
_diffrn_reflns_theta_max 28.96
_diffrn_reflns_theta_min 2.73
_exptl_absorpt_coefficient_mu 1.232
_exptl_absorpt_correction_T_max 0.945
_exptl_absorpt_correction_T_min 0.797
_exptl_absorpt_correction_type multi-scan
_exptl_absorpt_process_details 'SADABS (Bruker, 2003)'
_exptl_crystal_colour orange
_exptl_crystal_density_diffrn 1.635
_exptl_crystal_density_method 'not measured'
_exptl_crystal_description irregular
_exptl_crystal_F_000 912
_exptl_crystal_size_max 0.15
_exptl_crystal_size_mid 0.10
_exptl_crystal_size_min 0.06
_refine_diff_density_max 1.758
_refine_diff_density_min -1.320
_refine_diff_density_rms 0.143
_refine_ls_abs_structure_details 'Flack H D (1983), Acta Cryst. A39, 876-881'
_refine_ls_abs_structure_Flack 0.09(6)
_refine_ls_extinction_method none
_refine_ls_goodness_of_fit_ref 0.966
_refine_ls_hydrogen_treatment mixed
_refine_ls_matrix_type full
_refine_ls_number_parameters 217
_refine_ls_number_reflns 4933
_refine_ls_number_restraints 1
_refine_ls_restrained_S_all 0.966
_refine_ls_R_factor_all 0.1004
_refine_ls_R_factor_gt 0.0531
_refine_ls_shift/su_max 0.000
_refine_ls_shift/su_mean 0.000
_refine_ls_structure_factor_coef Fsqd
_refine_ls_weighting_details 'calc w=1/[\s^2^(Fo^2^)+(0.0625P)^2^+0.0000P] where P=(Fo^2^+2Fc^2^)/3'
_refine_ls_weighting_scheme calc
_refine_ls_wR_factor_gt 0.1078
_refine_ls_wR_factor_ref 0.1242
_reflns_number_gt 3285
_reflns_number_total 4933
_reflns_threshold_expression >2sigma(I)
_cod_data_source_file b505243b.txt
_cod_data_source_block 11
_cod_depositor_comments
;
The following automatic conversions were performed:
'_symmetry_cell_setting' value 'Orthorhombic' changed to 'orthorhombic'
according to '/home/saulius/struct/CIF-dictionaries/cif_core.dic'
dictionary named 'cif_core.dic' version 2.4.1 from 2010-06-29.

Automatic conversion script
Id: cif_fix_enum 1527 2010-12-29 10:47:43Z saulius 
;
_cod_original_sg_symbol_H-M 'Pna2(1) '
_cod_database_code 7008629

loop_
_symmetry_equiv_pos_as_xyz
'x, y, z'
'-x, -y, z+1/2'
'x+1/2, -y+1/2, z'
'-x+1/2, y+1/2, z+1/2'

loop_
_atom_site_label
_atom_site_type_symbol
_atom_site_fract_x
_atom_site_fract_y
_atom_site_fract_z
_atom_site_U_iso_or_equiv
_atom_site_adp_type
_atom_site_occupancy
_atom_site_symmetry_multiplicity
_atom_site_calc_flag
_atom_site_refinement_flags
_atom_site_disorder_assembly
_atom_site_disorder_group
Ru Ru 0.18680(2) 0.72107(4) 0.64618(5) 0.02024(12) Uani 1 1 d . . .
C1 C 0.2058(4) 0.7299(6) 0.4332(7) 0.0210(16) Uani 1 1 d . . .
B3 B 0.2499(4) 0.5969(7) 0.5039(7) 0.0219(15) Uani 1 1 d . . .
H3 H 0.2224 0.5007 0.5089 0.026 Uiso 1 1 calc R . .
B4 B 0.2832(4) 0.6610(8) 0.3537(8) 0.0312(17) Uani 1 1 d . . .
H4 H 0.2764 0.6070 0.2630 0.037 Uiso 1 1 calc R . .
B5 B 0.2721(4) 0.8306(7) 0.3605(7) 0.0258(15) Uani 1 1 d . . .
H5 H 0.2580 0.8882 0.2744 0.031 Uiso 1 1 calc R . .
B6 B 0.2313(4) 0.8728(7) 0.5152(7) 0.0216(15) Uani 1 1 d . . .
H6 H 0.1918 0.9571 0.5273 0.026 Uiso 1 1 calc R . .
B7 B 0.3159(4) 0.6551(6) 0.6255(8) 0.0236(19) Uani 1 1 d . . .
H7 H 0.3339 0.5976 0.7099 0.028 Uiso 1 1 calc R . .
B8 B 0.3524(4) 0.6168(8) 0.4721(7) 0.0312(18) Uani 1 1 d . . .
H8 H 0.3921 0.5330 0.4585 0.037 Uiso 1 1 calc R . .
B9 B 0.3653(4) 0.7586(7) 0.3839(8) 0.0284(17) Uani 1 1 d . . .
H9 H 0.4140 0.7690 0.3122 0.034 Uiso 1 1 calc R . .
B10 B 0.3341(4) 0.8881(7) 0.4813(7) 0.0256(16) Uani 1 1 d . . .
H10 H 0.3618 0.9839 0.4733 0.031 Uiso 1 1 calc R . .
B11 B 0.3050(4) 0.8285(7) 0.6318(10) 0.0229(16) Uani 1 1 d . . .
H11 H 0.3164 0.8850 0.7197 0.027 Uiso 1 1 calc R . .
B12 B 0.3852(5) 0.7551(7) 0.5491(8) 0.0305(18) Uani 1 1 d . . .
H12 H 0.4474 0.7629 0.5862 0.037 Uiso 1 1 calc R . .
C11 C 0.1149(3) 0.5753(6) 0.6594(8) 0.0266(14) Uani 1 1 d . . .
O11 O 0.0773(2) 0.4874(4) 0.6603(6) 0.0365(11) Uani 1 1 d . . .
C12 C 0.1032(4) 0.8411(6) 0.6835(6) 0.0238(14) Uani 1 1 d . . .
O12 O 0.0568(3) 0.9139(5) 0.7092(5) 0.0377(12) Uani 1 1 d . . .
C13 C 0.2112(5) 0.7147(7) 0.8236(8) 0.0283(18) Uani 1 1 d . . .
O13 O 0.2291(3) 0.7143(5) 0.9261(5) 0.0384(12) Uani 1 1 d . . .
S1 S 0.10875(9) 0.70960(14) 0.36130(15) 0.0257(3) Uani 1 1 d . . .
C21 C 0.1228(5) 0.6820(7) 0.1940(7) 0.046(2) Uani 1 1 d . . .
H21A H 0.1459 0.5981 0.1812 0.069 Uiso 1 1 calc R . .
H21B H 0.1587 0.7462 0.1594 0.069 Uiso 1 1 calc R . .
H21C H 0.0714 0.6869 0.1506 0.069 Uiso 1 1 calc R . .
C22 C 0.0679(3) 0.8635(6) 0.3538(6) 0.0289(15) Uani 1 1 d . . .
H22A H 0.0151 0.8597 0.3148 0.043 Uiso 1 1 calc R . .
H22B H 0.1027 0.9177 0.3028 0.043 Uiso 1 1 calc R . .
H22C H 0.0635 0.8981 0.4396 0.043 Uiso 1 1 calc R . .
C100 C 0.0790(4) 0.2681(6) 0.4272(9) 0.0428(19) Uani 1 1 d . . .
H10A H 0.0952 0.2291 0.3459 0.051 Uiso 1 1 calc R . .
H10B H 0.1265 0.3089 0.4648 0.051 Uiso 1 1 calc R . .
Cl1 Cl 0.00661(12) 0.3829(2) 0.3978(2) 0.0526(5) Uani 1 1 d . . .
Cl2 Cl 0.04553(17) 0.1526(2) 0.5277(2) 0.0773(8) Uani 1 1 d . . .

loop_
_atom_site_aniso_label
_atom_site_aniso_U_11
_atom_site_aniso_U_22
_atom_site_aniso_U_33
_atom_site_aniso_U_23
_atom_site_aniso_U_13
_atom_site_aniso_U_12
Ru 0.02010(19) 0.0245(2) 0.01611(18) 0.0012(4) -0.0005(3) -0.00266(19)
C1 0.022(3) 0.023(3) 0.018(4) 0.002(3) 0.002(3) 0.003(3)
B3 0.026(4) 0.018(4) 0.021(4) 0.000(3) -0.002(3) -0.002(3)
B4 0.027(4) 0.035(4) 0.031(4) 0.006(4) 0.011(3) 0.005(4)
B5 0.026(4) 0.026(3) 0.026(4) 0.000(3) 0.003(3) -0.005(3)
B6 0.021(4) 0.021(4) 0.023(4) -0.001(3) -0.004(3) -0.005(3)
B7 0.022(3) 0.022(3) 0.027(6) 0.000(3) -0.003(3) 0.002(3)
B8 0.027(4) 0.037(4) 0.029(4) 0.007(4) 0.003(3) 0.005(4)
B9 0.018(4) 0.033(4) 0.034(4) 0.007(3) 0.008(3) 0.006(3)
B10 0.021(4) 0.029(4) 0.028(4) 0.004(3) -0.005(3) -0.001(3)
B11 0.023(3) 0.029(3) 0.017(5) 0.002(4) -0.001(3) -0.005(3)
B12 0.021(4) 0.033(4) 0.038(4) 0.001(3) -0.003(3) 0.003(3)
C11 0.027(3) 0.030(3) 0.023(4) 0.002(3) -0.007(3) 0.000(2)
O11 0.041(2) 0.036(2) 0.032(3) -0.001(3) -0.005(3) -0.015(2)
C12 0.023(3) 0.025(3) 0.023(3) 0.004(3) 0.001(2) -0.002(3)
O12 0.036(3) 0.043(3) 0.035(3) -0.008(2) 0.005(2) 0.006(2)
C13 0.028(4) 0.034(4) 0.023(4) -0.001(3) -0.004(3) -0.016(3)
O13 0.039(3) 0.056(3) 0.020(2) 0.000(2) -0.008(2) -0.007(3)
S1 0.0279(8) 0.0276(8) 0.0218(8) 0.0005(7) -0.0058(7) -0.0028(7)
C21 0.058(5) 0.051(4) 0.030(4) -0.012(3) -0.016(4) 0.017(4)
C22 0.023(3) 0.038(4) 0.025(3) -0.001(3) 0.004(3) -0.005(3)
C100 0.036(4) 0.043(4) 0.050(5) 0.000(4) 0.005(4) 0.007(3)
Cl1 0.0657(13) 0.0500(11) 0.0422(11) -0.0029(9) -0.0142(10) 0.0216(10)
Cl2 0.131(2) 0.0435(12) 0.0571(14) 0.0088(11) 0.0497(15) 0.0261(14)

loop_
_atom_type_symbol
_atom_type_description
_atom_type_scat_dispersion_real
_atom_type_scat_dispersion_imag
_atom_type_scat_source
C C 0.0033 0.0016 'International Tables Vol C Tables 4.2.6.8 and 6.1.1.4'
H H 0.0000 0.0000 'International Tables Vol C Tables 4.2.6.8 and 6.1.1.4'
B B 0.0013 0.0007 'International Tables Vol C Tables 4.2.6.8 and 6.1.1.4'
O O 0.0106 0.0060 'International Tables Vol C Tables 4.2.6.8 and 6.1.1.4'
S S 0.1246 0.1234 'International Tables Vol C Tables 4.2.6.8 and 6.1.1.4'
Ru Ru -1.2594 0.8363 'International Tables Vol C Tables 4.2.6.8 and 6.1.1.4'
Cl Cl 0.1484 0.1585 'International Tables Vol C Tables 4.2.6.8 and 6.1.1.4'

loop_
_geom_angle_atom_site_label_1
_geom_angle_atom_site_label_2
_geom_angle_atom_site_label_3
_geom_angle
_geom_angle_site_symmetry_1
_geom_angle_site_symmetry_3
_geom_angle_publ_flag
C13 Ru C12 88.8(3) . . ?
C13 Ru C11 92.0(3) . . ?
C12 Ru C11 93.2(3) . . ?
C13 Ru B6 123.7(3) . . ?
C12 Ru B6 84.1(3) . . ?
C11 Ru B6 144.1(3) . . ?
C13 Ru B3 121.8(3) . . ?
C12 Ru B3 149.1(2) . . ?
C11 Ru B3 83.0(3) . . ?
B6 Ru B3 81.5(3) . . ?
C13 Ru C1 159.6(2) . . ?
C12 Ru C1 106.1(2) . . ?
C11 Ru C1 100.9(3) . . ?
B6 Ru C1 46.8(2) . . ?
B3 Ru C1 45.6(2) . . ?
C13 Ru B7 83.1(3) . . ?
C12 Ru B7 155.2(2) . . ?
C11 Ru B7 110.5(2) . . ?
B6 Ru B7 81.0(3) . . ?
B3 Ru B7 46.7(3) . . ?
C1 Ru B7 77.6(3) . . ?
C13 Ru B11 84.1(3) . . ?
C12 Ru B11 108.5(3) . . ?
C11 Ru B11 157.9(2) . . ?
B6 Ru B11 46.9(3) . . ?
B3 Ru B11 80.7(3) . . ?
C1 Ru B11 78.0(3) . . ?
B7 Ru B11 47.5(3) . . ?
B4 C1 B5 63.5(5) . . ?
B4 C1 B3 63.0(4) . . ?
B5 C1 B3 114.4(5) . . ?
B4 C1 B6 114.5(5) . . ?
B5 C1 B6 62.5(4) . . ?
B3 C1 B6 111.7(5) . . ?
B4 C1 S1 115.4(5) . . ?
B5 C1 S1 118.0(5) . . ?
B3 C1 S1 117.5(5) . . ?
B6 C1 S1 121.1(4) . . ?
B4 C1 Ru 125.0(4) . . ?
B5 C1 Ru 123.8(4) . . ?
B3 C1 Ru 66.8(3) . . ?
B6 C1 Ru 65.9(3) . . ?
S1 C1 Ru 106.4(4) . . ?
C1 B3 B8 103.6(5) . . ?
C1 B3 B7 106.7(5) . . ?
B8 B3 B7 59.6(4) . . ?
C1 B3 B4 57.2(4) . . ?
B8 B3 B4 59.2(4) . . ?
B7 B3 B4 107.7(5) . . ?
C1 B3 Ru 67.5(3) . . ?
B8 B3 Ru 120.9(4) . . ?
B7 B3 Ru 67.6(3) . . ?
B4 B3 Ru 120.5(4) . . ?
C1 B4 B9 105.0(6) . . ?
C1 B4 B8 105.5(6) . . ?
B9 B4 B8 60.7(4) . . ?
C1 B4 B5 58.6(4) . . ?
B9 B4 B5 59.2(4) . . ?
B8 B4 B5 107.6(5) . . ?
C1 B4 B3 59.8(4) . . ?
B9 B4 B3 107.8(6) . . ?
B8 B4 B3 59.1(4) . . ?
B5 B4 B3 107.8(5) . . ?
C1 B5 B10 106.0(5) . . ?
C1 B5 B9 104.2(5) . . ?
B10 B5 B9 61.3(4) . . ?
C1 B5 B4 57.9(4) . . ?
B10 B5 B4 108.2(5) . . ?
B9 B5 B4 58.9(4) . . ?
C1 B5 B6 60.7(4) . . ?
B10 B5 B6 59.3(4) . . ?
B9 B5 B6 108.4(5) . . ?
B4 B5 B6 108.5(5) . . ?
B10 B6 C1 102.2(5) . . ?
B10 B6 B11 59.5(4) . . ?
C1 B6 B11 105.8(5) . . ?
B10 B6 B5 58.4(4) . . ?
C1 B6 B5 56.8(4) . . ?
B11 B6 B5 106.7(5) . . ?
B10 B6 Ru 120.9(4) . . ?
C1 B6 Ru 67.3(3) . . ?
B11 B6 Ru 67.9(3) . . ?
B5 B6 Ru 120.0(4) . . ?
B12 B7 B8 59.6(4) . . ?
B12 B7 B3 106.6(5) . . ?
B8 B7 B3 59.2(4) . . ?
B12 B7 B11 59.1(4) . . ?
B8 B7 B11 107.1(6) . . ?
B3 B7 B11 107.7(5) . . ?
B12 B7 Ru 119.0(4) . . ?
B8 B7 Ru 118.9(4) . . ?
B3 B7 Ru 65.7(3) . . ?
B11 B7 Ru 66.3(3) . . ?
B12 B8 B3 108.5(5) . . ?
B12 B8 B4 108.1(5) . . ?
B3 B8 B4 61.6(4) . . ?
B12 B8 B7 59.9(4) . . ?
B3 B8 B7 61.2(4) . . ?
B4 B8 B7 110.8(5) . . ?
B12 B8 B9 60.1(4) . . ?
B3 B8 B9 108.6(5) . . ?
B4 B8 B9 59.2(4) . . ?
B7 B8 B9 109.0(5) . . ?
B4 B9 B5 61.9(4) . . ?
B4 B9 B12 108.3(5) . . ?
B5 B9 B12 108.3(5) . . ?
B4 B9 B8 60.1(4) . . ?
B5 B9 B8 109.3(5) . . ?
B12 B9 B8 59.5(4) . . ?
B4 B9 B10 108.9(5) . . ?
B5 B9 B10 59.2(4) . . ?
B12 B9 B10 60.5(4) . . ?
B8 B9 B10 108.1(6) . . ?
B5 B10 B6 62.3(4) . . ?
B5 B10 B11 111.2(5) . . ?
B6 B10 B11 61.2(4) . . ?
B5 B10 B9 59.5(4) . . ?
B6 B10 B9 109.3(5) . . ?
B11 B10 B9 108.7(5) . . ?
B5 B10 B12 107.5(5) . . ?
B6 B10 B12 108.3(5) . . ?
B11 B10 B12 59.9(4) . . ?
B9 B10 B12 59.3(4) . . ?
B10 B11 B12 60.6(5) . . ?
B10 B11 B6 59.3(4) . . ?
B12 B11 B6 107.3(6) . . ?
B10 B11 B7 107.0(6) . . ?
B12 B11 B7 58.3(4) . . ?
B6 B11 B7 107.5(5) . . ?
B10 B11 Ru 118.3(5) . . ?
B12 B11 Ru 118.1(5) . . ?
B6 B11 Ru 65.2(3) . . ?
B7 B11 Ru 66.2(3) . . ?
B8 B12 B7 60.4(4) . . ?
B8 B12 B9 60.4(4) . . ?
B7 B12 B9 109.7(5) . . ?
B8 B12 B11 110.6(5) . . ?
B7 B12 B11 62.7(4) . . ?
B9 B12 B11 109.2(5) . . ?
B8 B12 B10 108.6(5) . . ?
B7 B12 B10 109.7(5) . . ?
B9 B12 B10 60.2(4) . . ?
B11 B12 B10 59.5(4) . . ?
O11 C11 Ru 174.7(6) . . ?
O12 C12 Ru 176.7(5) . . ?
O13 C13 Ru 176.3(7) . . ?
C22 S1 C21 99.0(3) . . ?
C22 S1 C1 105.0(3) . . ?
C21 S1 C1 108.1(4) . . ?
Cl2 C100 Cl1 112.2(4) . . ?

loop_
_geom_bond_atom_site_label_1
_geom_bond_atom_site_label_2
_geom_bond_distance
_geom_bond_site_symmetry_2
_geom_bond_publ_flag
Ru C13 1.917(8) . ?
Ru C12 1.935(6) . ?
Ru C11 1.966(6) . ?
Ru B6 2.247(7) . ?
Ru B3 2.260(7) . ?
Ru C1 2.272(8) . ?
Ru B7 2.291(6) . ?
Ru B11 2.295(6) . ?
C1 B4 1.710(11) . ?
C1 B5 1.722(10) . ?
C1 B3 1.758(10) . ?
C1 B6 1.794(10) . ?
C1 S1 1.813(7) . ?
B3 B8 1.768(10) . ?
B3 B7 1.805(10) . ?
B3 B4 1.812(11) . ?
B4 B9 1.754(11) . ?
B4 B8 1.770(11) . ?
B4 B5 1.806(11) . ?
B5 B10 1.755(10) . ?
B5 B9 1.760(10) . ?
B5 B6 1.826(10) . ?
B6 B10 1.773(9) . ?
B6 B11 1.808(10) . ?
B7 B12 1.768(10) . ?
B7 B8 1.777(11) . ?
B7 B11 1.847(10) . ?
B8 B12 1.763(11) . ?
B8 B9 1.780(10) . ?
B9 B12 1.775(12) . ?
B9 B10 1.792(11) . ?
B10 B11 1.778(12) . ?
B10 B12 1.797(10) . ?
B11 B12 1.784(11) . ?
C11 O11 1.125(6) . ?
C12 O12 1.130(7) . ?
C13 O13 1.122(8) . ?
S1 C22 1.770(6) . ?
S1 C21 1.804(7) . ?
C100 Cl2 1.714(8) . ?
C100 Cl1 1.748(7) . ?
